data_9015427
loop_
_publ_author_name
'Zaitsev, A. N.'
'Williams, C. T.'
'Britvin, S. N.'
'Kuznetsova, I. V.'
'Spratt, J.'
'Petrov, S. V.'
'Keller, J.'

_publ_section_title
;
 Kerimasite, Ca3Zr2(Fe3+2Si)O12, a new garnet from carbonatites of Kerimasi volcano
 and surrounding explosion craters, northern Tanzania
;
_journal_name_full 'Mineralogical Magazine'
_journal_page_first 803
_journal_page_last 820
_journal_paper_doi 10.1180/minmag.2010.074.5.803
_journal_volume 74
_journal_year 2010
_chemical_compound_source 'Kerimasi volcano, Tanzania'
_chemical_formula_sum 'Al0.84 Ca2.88 Fe1.32 La0.09 Mg0.1 Mn0.03 Nb0.44 O12 Si0.75 Ti0.09 Zr1.46'
_chemical_name_mineral Kerimasite
_space_group_IT_number 230
_symmetry_space_group_name_Hall '-I 4bd 2c 3'
_symmetry_space_group_name_H-M 'I a -3 d'
_cell_angle_alpha 90
_cell_angle_beta 90
_cell_angle_gamma 90
_cell_length_a 12.5512
_cell_length_b 12.5512
_cell_length_c 12.5512
_cell_formula_units_Z 8
_cell_volume 1977.223
_database_code_amcsd 0018324
_exptl_crystal_density_diffrn 4.164
_cod_original_cell_volume 1977.224
_cod_original_sg_symbol_H-M 'I a 3 d'
_cod_original_formula_sum '(Ca2.88 La.09 Mn.03) (Zr1.46 Nb.44 Mg.1) (Fe1.32 Al.84 Si.75 Ti.09) O12'
_cod_database_code 9015427

loop_
_space_group_symop_operation_xyz
x,y,z
1/2+x,1/2+y,1/2+z
z,1/2-x,1/2+y
1/2+z,-x,+y
-y,1/2+z,1/2-x
1/2-y,+z,-x
x,1/2-y,1/2+z
1/2+x,-y,+z
-z,1/2+x,1/2-y
1/2-z,+x,-y
y,1/2-z,1/2+x
1/2+y,-z,+x
-x,1/2+y,1/2-z
1/2-x,+y,-z
3/4+x,1/4-z,3/4-y
1/4+x,3/4-z,1/4-y
3/4-z,1/4+y,3/4+x
1/4-z,3/4+y,1/4+x
3/4+y,1/4-x,3/4-z
1/4+y,3/4-x,1/4-z
3/4-x,1/4+z,3/4+y
1/4-x,3/4+z,1/4+y
3/4+z,1/4-y,3/4-x
1/4+z,3/4-y,1/4-x
3/4-y,1/4+x,3/4+z
1/4-y,3/4+x,1/4+z
1/4+x,1/4+z,1/4+y
3/4+x,3/4+z,3/4+y
1/4-z,1/4-y,1/4-x
3/4-z,3/4-y,3/4-x
1/4+y,1/4+x,1/4+z
3/4+y,3/4+x,3/4+z
1/4-x,1/4-z,1/4-y
3/4-x,3/4-z,3/4-y
1/4+z,1/4+y,1/4+x
3/4+z,3/4+y,3/4+x
1/4-y,1/4-x,1/4-z
3/4-y,3/4-x,3/4-z
1/2+z,x,1/2-y
+z,1/2+x,-y
1/2-y,-z,1/2+x
-y,1/2-z,+x
1/2+x,y,1/2-z
+x,1/2+y,-z
1/2-z,-x,1/2+y
-z,1/2-x,+y
1/2+y,z,1/2-x
+y,1/2+z,-x
1/2-x,-y,1/2+z
-x,1/2-y,+z
1/2-z,1/2+x,y
-z,+x,1/2+y
1/2+y,1/2-z,-x
+y,-z,1/2-x
1/2-x,1/2+y,z
-x,+y,1/2+z
1/2+z,1/2-x,-y
+z,-x,1/2-y
1/2-y,1/2+z,x
-y,+z,1/2+x
1/2+x,1/2-y,-z
+x,-y,1/2-z
3/4-x,3/4+z,1/4-y
1/4-x,1/4+z,3/4-y
3/4+z,3/4-y,1/4+x
1/4+z,1/4-y,3/4+x
3/4-y,3/4+x,1/4-z
1/4-y,1/4+x,3/4-z
3/4+x,3/4-z,1/4+y
1/4+x,1/4-z,3/4+y
3/4-z,3/4+y,1/4-x
1/4-z,1/4+y,3/4-x
3/4+y,3/4-x,1/4+z
1/4+y,1/4-x,3/4+z
1/4-x,3/4-z,3/4+y
3/4-x,1/4-z,1/4+y
1/4+z,3/4+y,3/4-x
3/4+z,1/4+y,1/4-x
1/4-y,3/4-x,3/4+z
3/4-y,1/4-x,1/4+z
1/4+x,3/4+z,3/4-y
3/4+x,1/4+z,1/4-y
1/4-z,3/4-y,3/4+x
3/4-z,1/4-y,1/4+x
1/4+y,3/4+x,3/4-z
3/4+y,1/4+x,1/4-z
-z,-x,-y
1/2-z,1/2-x,1/2-y
y,z,x
1/2+y,1/2+z,1/2+x
-x,-y,-z
1/2-x,1/2-y,1/2-z
z,x,y
1/2+z,1/2+x,1/2+y
-y,-z,-x
1/2-y,1/2-z,1/2-x

loop_
_atom_site_label
_atom_site_fract_x
_atom_site_fract_y
_atom_site_fract_z
_atom_site_occupancy
_atom_site_U_iso_or_equiv
CaX 0.12500 0.00000 0.25000 0.96000 0.00480
LaX 0.12500 0.00000 0.25000 0.03000 0.00480
MnX 0.12500 0.00000 0.25000 0.01000 0.00480
ZrY 0.00000 0.00000 0.00000 0.73000 0.00930
NbY 0.00000 0.00000 0.00000 0.22000 0.00930
MgY 0.00000 0.00000 0.00000 0.05000 0.00930
FeZ 0.37500 0.00000 0.25000 0.44000 0.01300
AlZ 0.37500 0.00000 0.25000 0.28000 0.01300
SiZ 0.37500 0.00000 0.25000 0.25000 0.01300
TiZ 0.37500 0.00000 0.25000 0.03000 0.01300
O 0.03300 0.05090 0.65190 1.00000 0.01160

loop_
_cod_related_entry_id
_cod_related_entry_database
_cod_related_entry_code
1 AMCSD 0018324
